data_7719498
loop_
_publ_author_name
'Sharma, Mitu'
'Sharma, Mukesh'
'Sultana, Sazida Yasmin'
'Palaniandavar, Mallayan'
'Islam, Nashreen S.'

_publ_section_title
;
 Mixed ligand Cu(II) complexes as new precursors for the synthesis of CuO
 nanomaterials: development of homogeneous and heterogeneous catalysts for
 styrene epoxidation and phenol hydroxylation under mild conditions.
;
_journal_issue 41
_journal_name_full 'Dalton transactions (Cambridge, England : 2003)'
_journal_page_first 15561
_journal_page_last 15580
_journal_paper_doi 10.1039/d5dt01420d
_journal_volume 54
_journal_year 2025
_chemical_formula_sum 'C20 H22 Cu N4 O7'
_chemical_formula_weight 493.97
_space_group_crystal_system triclinic
_space_group_IT_number 2
_space_group_name_Hall '-P 1'
_space_group_name_H-M_alt 'P -1'
_atom_sites_solution_hydrogens mixed
_audit_creation_method SHELXL-2014
_audit_update_record
;
2019-11-18 deposited with the CCDC.	2025-09-16 downloaded from the CCDC.
;
_cell_angle_alpha 101.903(16)
_cell_angle_beta 101.486(17)
_cell_angle_gamma 105.743(16)
_cell_formula_units_Z 2
_cell_length_a 7.159(9)
_cell_length_b 11.629(16)
_cell_length_c 13.894(18)
_cell_measurement_reflns_used 1718
_cell_measurement_temperature 296(2)
_cell_measurement_theta_max 19.48
_cell_measurement_theta_min 2.76
_cell_volume 1049(2)
_computing_cell_refinement 'Bruker SAINT'
_computing_data_collection 'Bruker APEX2'
_computing_data_reduction 'Bruker SAINT'
_computing_molecular_graphics 'Bruker SHELXTL'
_computing_publication_material 'Bruker SHELXTL'
_computing_structure_refinement 'SHELXL-2014 (Sheldrick 2014)'
_computing_structure_solution 'SHELXS-97 (Sheldrick 2008)'
_diffrn_ambient_temperature 296(2)
_diffrn_measured_fraction_theta_full 0.972
_diffrn_measured_fraction_theta_max 0.999
_diffrn_measurement_device_type 'Bruker APEX-II CCD'
_diffrn_measurement_method '\f and \w scans'
_diffrn_radiation_type MoK\a
_diffrn_radiation_wavelength 0.71073
_diffrn_reflns_av_R_equivalents 0.1076
_diffrn_reflns_av_unetI/netI 0.0806
_diffrn_reflns_Laue_measured_fraction_full 0.972
_diffrn_reflns_Laue_measured_fraction_max 0.999
_diffrn_reflns_limit_h_max 8
_diffrn_reflns_limit_h_min -8
_diffrn_reflns_limit_k_max 13
_diffrn_reflns_limit_k_min -13
_diffrn_reflns_limit_l_max 16
_diffrn_reflns_limit_l_min -16
_diffrn_reflns_number 25017
_diffrn_reflns_point_group_measured_fraction_full 0.972
_diffrn_reflns_point_group_measured_fraction_max 0.999
_diffrn_reflns_theta_full 25.242
_diffrn_reflns_theta_max 24.998
_diffrn_reflns_theta_min 2.093
_diffrn_source 'fine-focus sealed tube'
_exptl_absorpt_coefficient_mu 1.096
_exptl_absorpt_correction_T_max 0.821
_exptl_absorpt_correction_T_min 0.727
_exptl_absorpt_correction_type multi-scan
_exptl_absorpt_process_details SADABS
_exptl_crystal_colour green
_exptl_crystal_density_diffrn 1.564
_exptl_crystal_description BLOCK
_exptl_crystal_F_000 482
_exptl_crystal_size_max 0.300
_exptl_crystal_size_mid 0.260
_exptl_crystal_size_min 0.180
_refine_diff_density_max 0.534
_refine_diff_density_min -0.463
_refine_diff_density_rms 0.075
_refine_ls_extinction_method none
_refine_ls_goodness_of_fit_ref 1.030
_refine_ls_hydrogen_treatment mixed
_refine_ls_matrix_type full
_refine_ls_number_parameters 301
_refine_ls_number_reflns 3691
_refine_ls_number_restraints 0
_refine_ls_restrained_S_all 1.030
_refine_ls_R_factor_all 0.0826
_refine_ls_R_factor_gt 0.0532
_refine_ls_shift/su_max 0.001
_refine_ls_shift/su_mean 0.000
_refine_ls_structure_factor_coef Fsqd
_refine_ls_weighting_details 'w=1/[\s^2^(Fo^2^)+(0.0467P)^2^+1.1116P] where P=(Fo^2^+2Fc^2^)/3'
_refine_ls_weighting_scheme calc
_refine_ls_wR_factor_gt 0.1232
_refine_ls_wR_factor_ref 0.1414
_reflns_Friedel_coverage 0.000
_reflns_number_gt 2667
_reflns_number_total 3691
_reflns_threshold_expression 'I > 2\s(I)'
_cod_data_source_file d5dt01420d2.cif
_cod_data_source_block AA
_cod_depositor_comments
;
The following automatic conversions were performed:

data item '_exptl_absorpt_correction_type' value 'MULTI-SCAN' was
changed to 'multi-scan' in accordance with the
/home/data/users/saulius/crontab/automatic-downloads/rss-feeds/RSC/lib/dictionaries/cif_core.dic
dictionary named 'cif_core.dic' version 2.4.2 last updated on
2011-04-26.

Automatic conversion script
Id: cif_fix_values 8170 2020-07-09 18:12:32Z antanas 

 Adding full bibliography for 7719497--7719498.cif.
;
_cod_database_code 7719498
_shelx_space_group_comment
;
The symmetry employed for this shelxl refinement is uniquely defined
by the following loop, which should always be used as a source of
symmetry information in preference to the above space-group names.
They are only intended as comments.
;
_shelx_estimated_absorpt_t_min 0.734
_shelx_estimated_absorpt_t_max 0.827
_shelxl_version_number 2014-3

loop_
_space_group_symop_operation_xyz
'x, y, z'
'-x, -y, -z'

loop_
_atom_site_label
_atom_site_type_symbol
_atom_site_fract_x
_atom_site_fract_y
_atom_site_fract_z
_atom_site_U_iso_or_equiv
_atom_site_adp_type
_atom_site_occupancy
_atom_site_site_symmetry_order
_atom_site_calc_flag
_atom_site_refinement_flags_posn
_atom_site_refinement_flags_adp
_atom_site_refinement_flags_occupancy
_atom_site_disorder_assembly
_atom_site_disorder_group
Cu Cu 0.15474(8) 0.90696(5) 0.03998(4) 0.0381(2) Uani 1 1 d . . . . .
O1 O 0.1847(5) 0.9733(3) 0.1814(2) 0.0451(8) Uani 1 1 d . . . . .
O2 O 0.2973(4) 1.0763(3) 0.0420(2) 0.0411(7) Uani 1 1 d . . . . .
O3 O 0.4363(6) 0.8261(4) 0.0637(3) 0.0500(9) Uani 1 1 d . . . . .
N1 N -0.0244(5) 0.7403(3) 0.0344(3) 0.0383(8) Uani 1 1 d . . . . .
N2 N 0.0975(5) 0.8295(3) -0.1108(3) 0.0375(8) Uani 1 1 d . . . . .
N3 N 0.4819(6) 1.2829(3) 0.3389(3) 0.0455(10) Uani 1 1 d . . . . .
C1 C 0.3608(6) 1.1475(4) 0.1361(3) 0.0364(10) Uani 1 1 d . . . . .
C2 C 0.4791(6) 1.2727(4) 0.1670(4) 0.0416(11) Uani 1 1 d . . . . .
H1 H 0.5175 1.3124 0.1190 0.050 Uiso 1 1 calc R U . . .
C3 C 0.5378(7) 1.3364(5) 0.2678(4) 0.0490(12) Uani 1 1 d . . . . .
H2 H 0.6190 1.4192 0.2879 0.059 Uiso 1 1 calc R U . . .
C4 C 0.3631(7) 1.1606(4) 0.3139(3) 0.0449(11) Uani 1 1 d . . . . .
C5 C 0.3003(6) 1.0913(4) 0.2123(3) 0.0368(10) Uani 1 1 d . . . . .
C18 C -0.0123(6) 0.7071(4) -0.1383(3) 0.0378(10) Uani 1 1 d . . . . .
C17 C 0.1549(7) 0.8779(5) -0.1833(3) 0.0446(11) Uani 1 1 d . . . . .
H16 H 0.2293 0.9618 -0.1661 0.054 Uiso 1 1 calc R U . . .
C16 C 0.1072(7) 0.8070(5) -0.2840(4) 0.0505(13) Uani 1 1 d . . . . .
H15 H 0.1480 0.8440 -0.3330 0.061 Uiso 1 1 calc R U . . .
C15 C 0.0007(8) 0.6834(5) -0.3110(4) 0.0541(13) Uani 1 1 d . . . . .
H14 H -0.0280 0.6356 -0.3780 0.065 Uiso 1 1 calc R U . . .
C14 C -0.0661(7) 0.6281(4) -0.2372(4) 0.0465(12) Uani 1 1 d . . . . .
C13 C -0.1857(8) 0.5009(5) -0.2571(4) 0.0582(14) Uani 1 1 d . . . . .
H13 H -0.2190 0.4476 -0.3224 0.070 Uiso 1 1 calc R U . . .
C12 C -0.2514(8) 0.4564(5) -0.1828(4) 0.0591(14) Uani 1 1 d . . . . .
H12 H -0.3309 0.3737 -0.1982 0.071 Uiso 1 1 calc R U . . .
C11 C -0.2008(7) 0.5339(4) -0.0820(4) 0.0465(12) Uani 1 1 d . . . . .
C10 C -0.2639(7) 0.4959(4) -0.0005(4) 0.0540(13) Uani 1 1 d . . . . .
H11 H -0.3436 0.4143 -0.0109 0.065 Uiso 1 1 calc R U . . .
C9 C -0.2083(7) 0.5786(5) 0.0934(4) 0.0527(13) Uani 1 1 d . . . . .
H10 H -0.2507 0.5537 0.1471 0.063 Uiso 1 1 calc R U . . .
C8 C -0.0875(7) 0.7007(4) 0.1089(4) 0.0459(11) Uani 1 1 d . . . . .
H9 H -0.0500 0.7561 0.1735 0.055 Uiso 1 1 calc R U . . .
C19 C -0.0815(6) 0.6585(4) -0.0594(3) 0.0382(10) Uani 1 1 d . . . . .
C7 C 0.5566(9) 1.3570(5) 0.4469(4) 0.0715(17) Uani 1 1 d . . . . .
H3 H 0.6332 1.4406 0.4514 0.107 Uiso 1 1 calc R U . . .
H4 H 0.6408 1.3208 0.4849 0.107 Uiso 1 1 calc R U . . .
H5 H 0.4443 1.3578 0.4748 0.107 Uiso 1 1 calc R U . . .
C6 C 0.3039(9) 1.1052(5) 0.3950(4) 0.0606(14) Uani 1 1 d . . . . .
H7 H 0.4220 1.1042 0.4415 0.091 Uiso 1 1 calc R U . . .
H8 H 0.2134 1.0217 0.3645 0.091 Uiso 1 1 calc R U . . .
H6 H 0.2381 1.1538 0.4316 0.091 Uiso 1 1 calc R U . . .
C20 C 0.5652(13) 0.8903(7) 0.3323(5) 0.100(2) Uani 1 1 d . . . . .
H19 H 0.6709 0.9506 0.3883 0.150 Uiso 1 1 calc R U . . .
H20 H 0.4930 0.8247 0.3564 0.150 Uiso 1 1 calc R U . . .
H21 H 0.4743 0.9295 0.3036 0.150 Uiso 1 1 calc R U . . .
O4 O 0.0409(10) 0.3838(7) 0.5585(4) 0.137(2) Uani 1 1 d . . . . .
O6 O 0.2463(10) 0.3418(5) 0.6576(5) 0.151(3) Uani 1 1 d . . . . .
O5 O -0.0325(14) 0.2196(7) 0.5977(8) 0.237(5) Uani 1 1 d . . . . .
O7 O 0.6479(7) 0.8416(4) 0.2583(3) 0.0805(13) Uani 1 1 d . . . . .
H22 H 0.7122 0.7995 0.2801 0.121 Uiso 1 1 calc R U . . .
N4 N 0.0822(10) 0.3116(6) 0.6014(4) 0.0723(14) Uani 1 1 d . . . . .
H18 H 0.524(7) 0.862(4) 0.040(3) 0.041(15) Uiso 1 1 d . . . . .
H17 H 0.496(8) 0.825(5) 0.113(4) 0.054(19) Uiso 1 1 d . . . . .

loop_
_atom_site_aniso_label
_atom_site_aniso_U_11
_atom_site_aniso_U_22
_atom_site_aniso_U_33
_atom_site_aniso_U_23
_atom_site_aniso_U_13
_atom_site_aniso_U_12
Cu 0.0454(4) 0.0332(3) 0.0304(3) 0.0053(2) 0.0114(2) 0.0062(2)
O1 0.059(2) 0.0359(17) 0.0349(17) 0.0074(14) 0.0154(15) 0.0068(15)
O2 0.0493(19) 0.0369(17) 0.0308(17) 0.0061(13) 0.0087(14) 0.0082(14)
O3 0.044(2) 0.060(2) 0.043(2) 0.0173(18) 0.0125(19) 0.0088(18)
N1 0.039(2) 0.041(2) 0.037(2) 0.0103(17) 0.0125(17) 0.0145(17)
N2 0.033(2) 0.041(2) 0.033(2) 0.0049(17) 0.0051(16) 0.0089(16)
N3 0.048(2) 0.042(2) 0.039(2) -0.0048(18) 0.0043(18) 0.0194(19)
C1 0.032(2) 0.038(2) 0.037(3) 0.009(2) 0.0065(19) 0.0119(19)
C2 0.038(3) 0.037(3) 0.048(3) 0.010(2) 0.009(2) 0.010(2)
C3 0.042(3) 0.044(3) 0.054(3) 0.004(2) 0.010(2) 0.013(2)
C4 0.052(3) 0.048(3) 0.039(3) 0.010(2) 0.010(2) 0.026(2)
C5 0.041(3) 0.038(2) 0.031(2) 0.0059(19) 0.0078(19) 0.016(2)
C18 0.032(2) 0.039(3) 0.036(2) 0.003(2) 0.0039(19) 0.012(2)
C17 0.042(3) 0.054(3) 0.034(3) 0.010(2) 0.009(2) 0.012(2)
C16 0.044(3) 0.077(4) 0.036(3) 0.020(3) 0.012(2) 0.024(3)
C15 0.053(3) 0.067(4) 0.035(3) -0.002(2) 0.002(2) 0.027(3)
C14 0.041(3) 0.051(3) 0.041(3) 0.002(2) 0.000(2) 0.021(2)
C13 0.055(3) 0.048(3) 0.049(3) -0.013(3) -0.009(3) 0.017(3)
C12 0.060(3) 0.038(3) 0.063(4) 0.000(3) -0.001(3) 0.014(3)
C11 0.038(3) 0.035(3) 0.058(3) 0.007(2) 0.001(2) 0.012(2)
C10 0.040(3) 0.038(3) 0.078(4) 0.020(3) 0.007(3) 0.007(2)
C9 0.047(3) 0.054(3) 0.064(4) 0.031(3) 0.019(3) 0.014(2)
C8 0.043(3) 0.050(3) 0.047(3) 0.016(2) 0.017(2) 0.014(2)
C19 0.031(2) 0.039(2) 0.042(3) 0.007(2) 0.006(2) 0.014(2)
C7 0.083(4) 0.066(4) 0.043(3) -0.018(3) 0.001(3) 0.025(3)
C6 0.087(4) 0.060(3) 0.039(3) 0.011(2) 0.022(3) 0.030(3)
C20 0.167(8) 0.098(5) 0.063(4) 0.029(4) 0.040(5) 0.077(5)
O4 0.165(6) 0.190(6) 0.096(4) 0.078(4) 0.029(4) 0.096(5)
O6 0.140(5) 0.104(4) 0.166(6) 0.009(4) -0.044(5) 0.053(4)
O5 0.187(8) 0.109(6) 0.374(14) 0.058(7) 0.089(8) -0.020(5)
O7 0.098(3) 0.114(4) 0.055(2) 0.039(2) 0.026(2) 0.061(3)
N4 0.086(4) 0.078(4) 0.056(3) 0.021(3) 0.010(3) 0.038(3)

loop_
_atom_type_symbol
_atom_type_description
_atom_type_scat_dispersion_real
_atom_type_scat_dispersion_imag
_atom_type_scat_source
C C 0.0033 0.0016 'International Tables Vol C Tables 4.2.6.8 and 6.1.1.4'
H H 0.0000 0.0000 'International Tables Vol C Tables 4.2.6.8 and 6.1.1.4'
Cu Cu 0.3201 1.2651 'International Tables Vol C Tables 4.2.6.8 and 6.1.1.4'
N N 0.0061 0.0033 'International Tables Vol C Tables 4.2.6.8 and 6.1.1.4'
O O 0.0106 0.0060 'International Tables Vol C Tables 4.2.6.8 and 6.1.1.4'

loop_
_geom_angle_atom_site_label_1
_geom_angle_atom_site_label_2
_geom_angle_atom_site_label_3
_geom_angle
_geom_angle_site_symmetry_1
_geom_angle_site_symmetry_3
_geom_angle_publ_flag
O1 Cu O2 85.97(13) . . ?
O1 Cu N1 93.61(14) . . ?
O2 Cu N1 172.30(13) . . ?
O1 Cu N2 175.00(14) . . ?
O2 Cu N2 97.29(14) . . ?
N1 Cu N2 82.65(15) . . ?
O1 Cu O3 96.04(14) . . ?
O2 Cu O3 99.77(15) . . ?
N1 Cu O3 87.92(17) . . ?
N2 Cu O3 87.17(14) . . ?
C5 O1 Cu 110.0(3) . . ?
C1 O2 Cu 109.5(3) . . ?
Cu O3 H18 110(3) . . ?
Cu O3 H17 125(4) . . ?
H18 O3 H17 102(5) . . ?
C8 N1 C19 118.2(4) . . ?
C8 N1 Cu 128.9(3) . . ?
C19 N1 Cu 112.8(3) . . ?
C17 N2 C18 117.6(4) . . ?
C17 N2 Cu 130.6(3) . . ?
C18 N2 Cu 111.7(3) . . ?
C3 N3 C4 121.7(4) . . ?
C3 N3 C7 118.6(4) . . ?
C4 N3 C7 119.7(4) . . ?
O2 C1 C2 125.2(4) . . ?
O2 C1 C5 116.5(4) . . ?
C2 C1 C5 118.2(4) . . ?
C3 C2 C1 119.6(4) . . ?
C3 C2 H1 120.2 . . ?
C1 C2 H1 120.2 . . ?
N3 C3 C2 121.9(5) . . ?
N3 C3 H2 119.1 . . ?
C2 C3 H2 119.1 . . ?
N3 C4 C5 118.8(4) . . ?
N3 C4 C6 119.9(4) . . ?
C5 C4 C6 121.3(5) . . ?
O1 C5 C4 122.8(4) . . ?
O1 C5 C1 117.4(4) . . ?
C4 C5 C1 119.8(4) . . ?
N2 C18 C14 124.4(4) . . ?
N2 C18 C19 116.5(4) . . ?
C14 C18 C19 119.1(4) . . ?
N2 C17 C16 122.2(5) . . ?
N2 C17 H16 118.9 . . ?
C16 C17 H16 118.9 . . ?
C15 C16 C17 120.1(5) . . ?
C15 C16 H15 120.0 . . ?
C17 C16 H15 120.0 . . ?
C16 C15 C14 119.9(4) . . ?
C16 C15 H14 120.1 . . ?
C14 C15 H14 120.1 . . ?
C18 C14 C15 115.8(5) . . ?
C18 C14 C13 119.1(5) . . ?
C15 C14 C13 125.0(5) . . ?
C12 C13 C14 121.3(5) . . ?
C12 C13 H13 119.3 . . ?
C14 C13 H13 119.3 . . ?
C13 C12 C11 121.1(5) . . ?
C13 C12 H12 119.5 . . ?
C11 C12 H12 119.5 . . ?
C19 C11 C10 116.1(4) . . ?
C19 C11 C12 119.1(5) . . ?
C10 C11 C12 124.8(5) . . ?
C9 C10 C11 120.1(5) . . ?
C9 C10 H11 120.0 . . ?
C11 C10 H11 120.0 . . ?
C10 C9 C8 119.8(5) . . ?
C10 C9 H10 120.1 . . ?
C8 C9 H10 120.1 . . ?
N1 C8 C9 122.1(5) . . ?
N1 C8 H9 119.0 . . ?
C9 C8 H9 119.0 . . ?
N1 C19 C11 123.8(4) . . ?
N1 C19 C18 115.9(4) . . ?
C11 C19 C18 120.3(4) . . ?
N3 C7 H3 109.5 . . ?
N3 C7 H4 109.5 . . ?
H3 C7 H4 109.5 . . ?
N3 C7 H5 109.5 . . ?
H3 C7 H5 109.5 . . ?
H4 C7 H5 109.5 . . ?
C4 C6 H7 109.5 . . ?
C4 C6 H8 109.5 . . ?
H7 C6 H8 109.5 . . ?
C4 C6 H6 109.5 . . ?
H7 C6 H6 109.5 . . ?
H8 C6 H6 109.5 . . ?
O7 C20 H19 109.5 . . ?
O7 C20 H20 109.5 . . ?
H19 C20 H20 109.5 . . ?
O7 C20 H21 109.5 . . ?
H19 C20 H21 109.5 . . ?
H20 C20 H21 109.5 . . ?
C20 O7 H22 109.5 . . ?
O5 N4 O6 118.5(8) . . ?
O5 N4 O4 123.3(8) . . ?
O6 N4 O4 117.9(7) . . ?

loop_
_geom_bond_atom_site_label_1
_geom_bond_atom_site_label_2
_geom_bond_distance
_geom_bond_site_symmetry_2
_geom_bond_publ_flag
Cu O1 1.903(4) . ?
Cu O2 1.948(4) . ?
Cu N1 1.989(4) . ?
Cu N2 2.011(4) . ?
Cu O3 2.439(5) . ?
O1 C5 1.323(5) . ?
O2 C1 1.310(5) . ?
O3 H18 0.82(5) . ?
O3 H17 0.74(5) . ?
N1 C8 1.325(6) . ?
N1 C19 1.355(5) . ?
N2 C17 1.332(6) . ?
N2 C18 1.356(6) . ?
N3 C3 1.341(6) . ?
N3 C4 1.374(6) . ?
N3 C7 1.475(6) . ?
C1 C2 1.397(6) . ?
C1 C5 1.432(6) . ?
C2 C3 1.363(6) . ?
C2 H1 0.9300 . ?
C3 H2 0.9300 . ?
C4 C5 1.388(6) . ?
C4 C6 1.486(7) . ?
C18 C14 1.399(6) . ?
C18 C19 1.444(6) . ?
C17 C16 1.391(6) . ?
C17 H16 0.9300 . ?
C16 C15 1.363(7) . ?
C16 H15 0.9300 . ?
C15 C14 1.413(7) . ?
C15 H14 0.9300 . ?
C14 C13 1.431(7) . ?
C13 C12 1.355(8) . ?
C13 H13 0.9300 . ?
C12 C11 1.416(7) . ?
C12 H12 0.9300 . ?
C11 C19 1.400(6) . ?
C11 C10 1.407(7) . ?
C10 C9 1.362(7) . ?
C10 H11 0.9300 . ?
C9 C8 1.394(7) . ?
C9 H10 0.9300 . ?
C8 H9 0.9300 . ?
C7 H3 0.9600 . ?
C7 H4 0.9600 . ?
C7 H5 0.9600 . ?
C6 H7 0.9600 . ?
C6 H8 0.9600 . ?
C6 H6 0.9600 . ?
C20 O7 1.383(7) . ?
C20 H19 0.9600 . ?
C20 H20 0.9600 . ?
C20 H21 0.9600 . ?
O4 N4 1.191(7) . ?
O6 N4 1.188(7) . ?
O5 N4 1.142(8) . ?
O7 H22 0.8200 . ?

loop_
_geom_hbond_atom_site_label_D
_geom_hbond_atom_site_label_H
_geom_hbond_atom_site_label_A
_geom_hbond_distance_DH
_geom_hbond_distance_HA
_geom_hbond_distance_DA
_geom_hbond_angle_DHA
_geom_hbond_site_symmetry_A
O3 H17 O7 0.74(5) 2.03(5) 2.767(6) 172(6) .
O3 H18 O2 0.82(5) 1.97(5) 2.776(6) 169(5) 2_675
O7 H22 O5 0.82 2.66 3.399(12) 150.8 2_666
O7 H22 O6 0.82 2.07 2.837(8) 155.2 2_666
C20 H21 O1 0.96 2.64 3.568(8) 162.7 .
C8 H9 O1 0.93 2.59 3.067(7) 112.2 .
C3 H2 O6 0.93 2.57 3.477(9) 164.8 2_676
O3 H17 O7 0.74(5) 2.03(5) 2.767(6) 172(6) .
O3 H18 O2 0.82(5) 1.97(5) 2.776(6) 169(5) 2_675
O7 H22 O5 0.82 2.66 3.399(12) 150.8 2_666
O7 H22 O6 0.82 2.07 2.837(8) 155.2 2_666
C20 H21 O1 0.96 2.64 3.568(8) 162.7 .
C8 H9 O1 0.93 2.59 3.067(7) 112.2 .
C3 H2 O6 0.93 2.57 3.477(9) 164.8 2_676
O3 H17 O7 0.74(5) 2.03(5) 2.767(6) 172(6) .
O3 H18 O2 0.82(5) 1.97(5) 2.776(6) 169(5) 2_675
O7 H22 O5 0.82 2.66 3.399(12) 150.8 2_666
O7 H22 O6 0.82 2.07 2.837(8) 155.2 2_666
C20 H21 O1 0.96 2.64 3.568(8) 162.7 .
C8 H9 O1 0.93 2.59 3.067(7) 112.2 .
C3 H2 O6 0.93 2.57 3.477(9) 164.8 2_676
O3 H17 O7 0.74(5) 2.03(5) 2.767(6) 172(6) .
O3 H18 O2 0.82(5) 1.97(5) 2.776(6) 169(5) 2_675
O7 H22 O5 0.82 2.66 3.399(12) 150.8 2_666
O7 H22 O6 0.82 2.07 2.837(8) 155.2 2_666
C20 H21 O1 0.96 2.64 3.568(8) 162.7 .
C8 H9 O1 0.93 2.59 3.067(7) 112.2 .
C3 H2 O6 0.93 2.57 3.477(9) 164.8 2_676
C3 H2 O6 0.93 2.57 3.477(9) 164.8 2_676
C8 H9 O1 0.93 2.59 3.067(7) 112.2 .
C20 H21 O1 0.96 2.64 3.568(8) 162.7 .
O7 H22 O6 0.82 2.07 2.837(8) 155.2 2_666
O7 H22 O5 0.82 2.66 3.399(12) 150.8 2_666
O3 H18 O2 0.82(5) 1.97(5) 2.776(6) 169(5) 2_675
O3 H17 O7 0.74(5) 2.03(5) 2.767(6) 172(6) .
C3 H2 O6 0.93 2.57 3.477(9) 164.8 2_676
C8 H9 O1 0.93 2.59 3.067(7) 112.2 .
C20 H21 O1 0.96 2.64 3.568(8) 162.7 .
O7 H22 O6 0.82 2.07 2.837(8) 155.2 2_666
O7 H22 O5 0.82 2.66 3.399(12) 150.8 2_666
O3 H18 O2 0.82(5) 1.97(5) 2.776(6) 169(5) 2_675
O3 H17 O7 0.74(5) 2.03(5) 2.767(6) 172(6) .
C3 H2 O6 0.93 2.57 3.477(9) 164.8 2_676
C8 H9 O1 0.93 2.59 3.067(7) 112.2 .
C20 H21 O1 0.96 2.64 3.568(8) 162.7 .
O7 H22 O6 0.82 2.07 2.837(8) 155.2 2_666
O7 H22 O5 0.82 2.66 3.399(12) 150.8 2_666
O3 H18 O2 0.82(5) 1.97(5) 2.776(6) 169(5) 2_675
O3 H17 O7 0.74(5) 2.03(5) 2.767(6) 172(6) .
C3 H2 O6 0.93 2.57 3.477(9) 164.8 2_676
C8 H9 O1 0.93 2.59 3.067(7) 112.2 .
C20 H21 O1 0.96 2.64 3.568(8) 162.7 .
O7 H22 O6 0.82 2.07 2.837(8) 155.2 2_666
O7 H22 O5 0.82 2.66 3.399(12) 150.8 2_666
O3 H18 O2 0.82(5) 1.97(5) 2.776(6) 169(5) 2_675
O3 H17 O7 0.74(5) 2.03(5) 2.767(6) 172(6) .

loop_
_geom_torsion_atom_site_label_1
_geom_torsion_atom_site_label_2
_geom_torsion_atom_site_label_3
_geom_torsion_atom_site_label_4
_geom_torsion
_geom_torsion_site_symmetry_1
_geom_torsion_site_symmetry_2
_geom_torsion_site_symmetry_3
_geom_torsion_site_symmetry_4
_geom_torsion_publ_flag
Cu O2 C1 C2 176.0(3) . . . . ?
Cu O2 C1 C5 -4.9(4) . . . . ?
O2 C1 C2 C3 -179.1(4) . . . . ?
C5 C1 C2 C3 1.9(6) . . . . ?
C4 N3 C3 C2 0.4(7) . . . . ?
C7 N3 C3 C2 178.3(4) . . . . ?
C1 C2 C3 N3 -1.4(7) . . . . ?
C3 N3 C4 C5 0.0(6) . . . . ?
C7 N3 C4 C5 -177.8(4) . . . . ?
C3 N3 C4 C6 -179.7(4) . . . . ?
C7 N3 C4 C6 2.5(6) . . . . ?
Cu O1 C5 C4 -174.1(3) . . . . ?
Cu O1 C5 C1 5.9(5) . . . . ?
N3 C4 C5 O1 -179.5(4) . . . . ?
C6 C4 C5 O1 0.3(7) . . . . ?
N3 C4 C5 C1 0.5(6) . . . . ?
C6 C4 C5 C1 -179.8(4) . . . . ?
O2 C1 C5 O1 -0.6(6) . . . . ?
C2 C1 C5 O1 178.6(4) . . . . ?
O2 C1 C5 C4 179.4(4) . . . . ?
C2 C1 C5 C4 -1.4(6) . . . . ?
C17 N2 C18 C14 1.2(6) . . . . ?
Cu N2 C18 C14 -176.8(3) . . . . ?
C17 N2 C18 C19 -176.9(4) . . . . ?
Cu N2 C18 C19 5.2(4) . . . . ?
C18 N2 C17 C16 -0.5(6) . . . . ?
Cu N2 C17 C16 176.9(3) . . . . ?
N2 C17 C16 C15 -0.9(7) . . . . ?
C17 C16 C15 C14 1.8(7) . . . . ?
N2 C18 C14 C15 -0.3(6) . . . . ?
C19 C18 C14 C15 177.7(4) . . . . ?
N2 C18 C14 C13 -178.9(4) . . . . ?
C19 C18 C14 C13 -0.9(6) . . . . ?
C16 C15 C14 C18 -1.2(7) . . . . ?
C16 C15 C14 C13 177.3(4) . . . . ?
C18 C14 C13 C12 1.5(7) . . . . ?
C15 C14 C13 C12 -176.9(5) . . . . ?
C14 C13 C12 C11 -1.2(8) . . . . ?
C13 C12 C11 C19 0.2(7) . . . . ?
C13 C12 C11 C10 179.4(5) . . . . ?
C19 C11 C10 C9 -0.1(7) . . . . ?
C12 C11 C10 C9 -179.3(4) . . . . ?
C11 C10 C9 C8 -0.5(7) . . . . ?
C19 N1 C8 C9 0.4(6) . . . . ?
Cu N1 C8 C9 -177.7(3) . . . . ?
C10 C9 C8 N1 0.3(7) . . . . ?
C8 N1 C19 C11 -1.0(6) . . . . ?
Cu N1 C19 C11 177.4(3) . . . . ?
C8 N1 C19 C18 178.7(4) . . . . ?
Cu N1 C19 C18 -2.9(5) . . . . ?
C10 C11 C19 N1 0.9(6) . . . . ?
C12 C11 C19 N1 -179.9(4) . . . . ?
C10 C11 C19 C18 -178.9(4) . . . . ?
C12 C11 C19 C18 0.4(6) . . . . ?
N2 C18 C19 N1 -1.6(6) . . . . ?
C14 C18 C19 N1 -179.8(4) . . . . ?
N2 C18 C19 C11 178.1(4) . . . . ?
C14 C18 C19 C11 0.0(6) . . . . ?
